data_7131378
loop_
_publ_author_name
'Yoshino, Haruka'
'Saigo, Masaki'
'Miyata, Kiyoshi'
'Onda, Ken'
'Pirillo, Jenny'
'Hijikata, Yuh'
'Kosaka, Wataru'
'Miyasaka, Hitoshi'

_publ_section_title
;
 Unprecedented highly efficient photoluminescence in a phosphorescent
 Ag(I) coordination polymer.
;
_journal_issue 31
_journal_name_full 'Chemical communications (Cambridge, England)'
_journal_page_first 4616
_journal_page_last 4619
_journal_paper_doi 10.1039/d3cc00179b
_journal_volume 59
_journal_year 2023
_chemical_formula_moiety '0.25(C48 H32 Ag8 Cd4 N32)'
_chemical_formula_sum 'C12 H8 Ag2 Cd N8'
_chemical_formula_weight 592.40
_space_group_crystal_system monoclinic
_space_group_IT_number 15
_space_group_name_Hall '-C 2yc'
_space_group_name_H-M_alt 'C 1 2/c 1'
_atom_sites_solution_hydrogens geom
_atom_sites_solution_primary iterative
_audit_creation_date 2022-08-09
_audit_creation_method
;
Olex2 1.2
(compiled 2018.05.29 svn.r3508 for OlexSys, GUI svn.r5506)
;
_audit_update_record
;
2023-01-10 deposited with the CCDC.	2023-03-06 downloaded from the CCDC.
;
_cell_angle_alpha 90
_cell_angle_beta 98.0850(10)
_cell_angle_gamma 90
_cell_formula_units_Z 4
_cell_length_a 7.1111(7)
_cell_length_b 16.1300(15)
_cell_length_c 14.6487(13)
_cell_measurement_reflns_used 6634
_cell_measurement_temperature 140
_cell_measurement_theta_max 29.11
_cell_measurement_theta_min 2.53
_cell_volume 1663.5(3)
_computing_cell_refinement 'SAINT V8.40A (?, 2016)'
_computing_data_reduction 'SAINT V8.40A (?, 2016)'
_computing_molecular_graphics 'Olex2 (Dolomanov et al., 2009)'
_computing_publication_material 'Olex2 (Dolomanov et al., 2009)'
_computing_structure_refinement 'ShelXL (Sheldrick, 2015)'
_computing_structure_solution 'olex2.solve (Bourhis et al., 2015)'
_diffrn_ambient_temperature 140
_diffrn_measured_fraction_theta_full 0.999
_diffrn_measured_fraction_theta_max 0.958
_diffrn_measurement_device_type 'Bruker APEX-II CCD'
_diffrn_measurement_method '\f and \w scans'
_diffrn_radiation_type MoK\a
_diffrn_radiation_wavelength 0.71073
_diffrn_reflns_av_R_equivalents 0.0254
_diffrn_reflns_av_unetI/netI 0.0187
_diffrn_reflns_Laue_measured_fraction_full 0.999
_diffrn_reflns_Laue_measured_fraction_max 0.958
_diffrn_reflns_limit_h_max 9
_diffrn_reflns_limit_h_min -9
_diffrn_reflns_limit_k_max 21
_diffrn_reflns_limit_k_min -22
_diffrn_reflns_limit_l_max 19
_diffrn_reflns_limit_l_min -19
_diffrn_reflns_number 10065
_diffrn_reflns_point_group_measured_fraction_full 0.999
_diffrn_reflns_point_group_measured_fraction_max 0.958
_diffrn_reflns_theta_full 25.242
_diffrn_reflns_theta_max 29.141
_diffrn_reflns_theta_min 2.525
_diffrn_standards_number 0
_exptl_absorpt_coefficient_mu 3.607
_exptl_absorpt_correction_T_max 0.7458
_exptl_absorpt_correction_T_min 0.5808
_exptl_absorpt_correction_type multi-scan
_exptl_absorpt_process_details
'SADABS-2016/2 (Bruker,2016/2) was used for absorption correction. wR2(int) was 0.0973 before and 0.0380 after correction. The Ratio of minimum to maximum transmission is 0.7788. The \l/2 correction factor is Not present.'
_exptl_crystal_colour colourless
_exptl_crystal_colour_primary colourless
_exptl_crystal_density_diffrn 2.365
_exptl_crystal_description block
_exptl_crystal_F_000 1112
_exptl_crystal_size_max 0.294
_exptl_crystal_size_mid 0.148
_exptl_crystal_size_min 0.095
_refine_diff_density_max 0.362
_refine_diff_density_min -0.312
_refine_diff_density_rms 0.080
_refine_ls_extinction_method none
_refine_ls_goodness_of_fit_ref 1.058
_refine_ls_hydrogen_treatment constr
_refine_ls_matrix_type full
_refine_ls_number_parameters 107
_refine_ls_number_reflns 2146
_refine_ls_number_restraints 0
_refine_ls_restrained_S_all 1.058
_refine_ls_R_factor_all 0.0151
_refine_ls_R_factor_gt 0.0142
_refine_ls_shift/su_max 0.003
_refine_ls_shift/su_mean 0.000
_refine_ls_structure_factor_coef Fsqd
_refine_ls_weighting_details 'w=1/[\s^2^(Fo^2^)+(0.0125P)^2^+1.2166P] where P=(Fo^2^+2Fc^2^)/3'
_refine_ls_weighting_scheme calc
_refine_ls_wR_factor_gt 0.0329
_refine_ls_wR_factor_ref 0.0333
_reflns_Friedel_coverage 0.000
_reflns_number_gt 2050
_reflns_number_total 2146
_reflns_threshold_expression 'I > 2\s(I)'
_cod_data_source_file d3cc00179b2.cif
_cod_data_source_block cdag_pmd_140k
_cod_depositor_comments 'Adding full bibliography for 7131376--7131381.cif.'
_cod_database_code 7131378
_shelx_shelxl_version_number 2018/3
_shelx_space_group_comment
;
The symmetry employed for this shelxl refinement is uniquely defined
by the following loop, which should always be used as a source of
symmetry information in preference to the above space-group names.
They are only intended as comments.
;
_shelx_estimated_absorpt_t_max 0.726
_shelx_estimated_absorpt_t_min 0.417
_olex2_refinement_description
;
1. Fixed Uiso
 At 1.2 times of:
  All C(H) groups
2.a Aromatic/amide H refined with riding coordinates:
 C3(H3), C4(H4), C5(H5), C6(H6)
;
_olex2_submission_special_instructions 'No special instructions were received'

loop_
_space_group_symop_operation_xyz
'x, y, z'
'-x, y, -z+1/2'
'x+1/2, y+1/2, z'
'-x+1/2, y+1/2, -z+1/2'
'-x, -y, -z'
'x, -y, z-1/2'
'-x+1/2, -y+1/2, -z'
'x+1/2, -y+1/2, z-1/2'

loop_
_atom_site_label
_atom_site_type_symbol
_atom_site_fract_x
_atom_site_fract_y
_atom_site_fract_z
_atom_site_U_iso_or_equiv
_atom_site_adp_type
_atom_site_occupancy
_atom_site_site_symmetry_order
_atom_site_calc_flag
_atom_site_refinement_flags_posn
_atom_site_refinement_flags_adp
_atom_site_refinement_flags_occupancy
_atom_site_disorder_assembly
_atom_site_disorder_group
Cd1 Cd 0.500000 0.500000 0.500000 0.01163(4) Uani 1 2 d S T P . .
Ag1 Ag 1.000000 0.48685(2) 0.250000 0.01894(5) Uani 1 2 d S T P . .
Ag2 Ag 0.000000 0.67220(2) 0.250000 0.01976(5) Uani 1 2 d S T P . .
N1 N 0.6841(2) 0.48911(9) 0.38521(11) 0.0234(3) Uani 1 1 d . . . . .
N2 N 0.3039(2) 0.59950(9) 0.41856(10) 0.0217(3) Uani 1 1 d . . . . .
N3 N 0.69265(18) 0.61185(8) 0.56754(9) 0.0160(3) Uani 1 1 d . . . . .
N4 N 0.7005(2) 0.72948(9) 0.66592(10) 0.0225(3) Uani 1 1 d . . . . .
C1 C 0.7922(2) 0.48242(10) 0.33485(12) 0.0192(3) Uani 1 1 d . . . . .
C2 C 0.1990(2) 0.63074(10) 0.36282(11) 0.0182(3) Uani 1 1 d . . . . .
C3 C 0.6227(2) 0.66025(10) 0.62840(12) 0.0204(3) Uani 1 1 d . . . . .
H3 H 0.505532 0.643638 0.646835 0.025 Uiso 1 1 calc R . . . .
C4 C 0.8662(2) 0.75170(10) 0.63944(12) 0.0233(3) Uani 1 1 d . . . . .
H4 H 0.926166 0.801164 0.663759 0.028 Uiso 1 1 calc R . . . .
C5 C 0.9526(2) 0.70532(11) 0.57819(12) 0.0236(4) Uani 1 1 d . . . . .
H5 H 1.071159 0.721370 0.560873 0.028 Uiso 1 1 calc R . . . .
C6 C 0.8598(2) 0.63441(10) 0.54286(12) 0.0199(3) Uani 1 1 d . . . . .
H6 H 0.915597 0.601129 0.500368 0.024 Uiso 1 1 calc R . . . .

loop_
_atom_site_aniso_label
_atom_site_aniso_U_11
_atom_site_aniso_U_22
_atom_site_aniso_U_33
_atom_site_aniso_U_23
_atom_site_aniso_U_13
_atom_site_aniso_U_12
Cd1 0.01092(8) 0.01329(8) 0.01142(8) -0.00036(5) 0.00416(6) -0.00083(5)
Ag1 0.02036(9) 0.01984(9) 0.01962(9) 0.000 0.01326(7) 0.000
Ag2 0.02216(9) 0.01557(9) 0.01933(9) 0.000 -0.00483(7) 0.000
N1 0.0237(7) 0.0274(8) 0.0214(8) -0.0013(6) 0.0108(6) -0.0033(6)
N2 0.0205(7) 0.0208(7) 0.0227(7) 0.0019(6) -0.0007(6) -0.0017(6)
N3 0.0158(6) 0.0160(6) 0.0160(6) 0.0002(5) 0.0020(5) -0.0008(5)
N4 0.0246(7) 0.0190(7) 0.0239(7) -0.0062(6) 0.0031(6) -0.0026(6)
C1 0.0204(8) 0.0189(8) 0.0198(8) -0.0009(6) 0.0083(6) -0.0032(6)
C2 0.0182(7) 0.0165(7) 0.0193(8) 0.0001(6) 0.0010(6) -0.0030(6)
C3 0.0200(8) 0.0198(8) 0.0222(8) -0.0040(6) 0.0054(6) -0.0024(6)
C4 0.0244(8) 0.0182(8) 0.0256(9) -0.0021(7) -0.0023(7) -0.0045(7)
C5 0.0167(8) 0.0255(9) 0.0283(9) 0.0011(7) 0.0021(7) -0.0053(6)
C6 0.0175(7) 0.0218(8) 0.0205(8) 0.0001(6) 0.0028(6) 0.0008(6)

loop_
_atom_type_symbol
_atom_type_description
_atom_type_scat_dispersion_real
_atom_type_scat_dispersion_imag
_atom_type_scat_source
C C 0.0033 0.0016 'International Tables Vol C Tables 4.2.6.8 and 6.1.1.4'
H H 0.0000 0.0000 'International Tables Vol C Tables 4.2.6.8 and 6.1.1.4'
Ag Ag -0.8971 1.1015 'International Tables Vol C Tables 4.2.6.8 and 6.1.1.4'
Cd Cd -0.8075 1.2024 'International Tables Vol C Tables 4.2.6.8 and 6.1.1.4'
N N 0.0061 0.0033 'International Tables Vol C Tables 4.2.6.8 and 6.1.1.4'

loop_
_geom_angle_atom_site_label_1
_geom_angle_atom_site_label_2
_geom_angle_atom_site_label_3
_geom_angle
_geom_angle_site_symmetry_1
_geom_angle_site_symmetry_3
_geom_angle_publ_flag
N1 Cd1 N1 180.0 . 5_666 ?
N1 Cd1 N2 92.27(5) 5_666 5_666 ?
N1 Cd1 N2 92.27(5) . . ?
N1 Cd1 N2 87.73(5) 5_666 . ?
N1 Cd1 N2 87.73(5) . 5_666 ?
N1 Cd1 N3 90.48(5) 5_666 5_666 ?
N1 Cd1 N3 90.48(5) . . ?
N1 Cd1 N3 89.52(5) . 5_666 ?
N1 Cd1 N3 89.52(5) 5_666 . ?
N2 Cd1 N2 180.0 . 5_666 ?
N2 Cd1 N3 87.66(5) 5_666 5_666 ?
N2 Cd1 N3 92.34(5) 5_666 . ?
N2 Cd1 N3 87.66(5) . . ?
N2 Cd1 N3 92.34(5) . 5_666 ?
N3 Cd1 N3 180.0 5_666 . ?
C1 Ag1 Ag2 91.99(5) . 1_655 ?
C1 Ag1 Ag2 91.99(5) 2_755 1_655 ?
C1 Ag1 C1 176.02(9) 2_755 . ?
N4 Ag2 Ag1 128.26(3) 8_465 1_455 ?
N4 Ag2 Ag1 128.26(3) 7_566 1_455 ?
N4 Ag2 N4 103.48(7) 8_465 7_566 ?
C2 Ag2 Ag1 71.67(4) 2 1_455 ?
C2 Ag2 Ag1 71.67(4) . 1_455 ?
C2 Ag2 N4 100.11(6) 2 8_465 ?
C2 Ag2 N4 102.35(5) . 8_465 ?
C2 Ag2 N4 102.35(5) 2 7_566 ?
C2 Ag2 N4 100.11(5) . 7_566 ?
C2 Ag2 C2 143.34(9) . 2 ?
C1 N1 Cd1 172.75(16) . . ?
C2 N2 Cd1 161.64(14) . . ?
C3 N3 Cd1 118.18(10) . . ?
C3 N3 C6 116.73(14) . . ?
C6 N3 Cd1 124.81(11) . . ?
C3 N4 Ag2 119.42(11) . 7_566 ?
C3 N4 C4 115.87(15) . . ?
C4 N4 Ag2 123.04(11) . 7_566 ?
N1 C1 Ag1 171.91(14) . . ?
N2 C2 Ag2 171.92(15) . . ?
N4 C3 N3 126.55(15) . . ?
N4 C4 C5 122.28(15) . . ?
C4 C5 C6 117.37(16) . . ?
N3 C6 C5 121.18(15) . . ?

loop_
_geom_bond_atom_site_label_1
_geom_bond_atom_site_label_2
_geom_bond_distance
_geom_bond_site_symmetry_2
_geom_bond_publ_flag
Cd1 N1 2.2783(15) . ?
Cd1 N1 2.2783(15) 5_666 ?
Cd1 N2 2.3399(14) . ?
Cd1 N2 2.3399(14) 5_666 ?
Cd1 N3 2.3936(13) . ?
Cd1 N3 2.3936(13) 5_666 ?
Ag1 Ag2 2.9897(4) 1_655 ?
Ag1 C1 2.0616(17) 2_755 ?
Ag1 C1 2.0617(17) . ?
Ag2 N4 2.5610(14) 7_566 ?
Ag2 N4 2.5610(14) 8_465 ?
Ag2 C2 2.1267(16) . ?
Ag2 C2 2.1267(16) 2 ?
N1 C1 1.143(2) . ?
N2 C2 1.143(2) . ?
N3 C3 1.333(2) . ?
N3 C6 1.341(2) . ?
N4 C3 1.330(2) . ?
N4 C4 1.340(2) . ?
C4 C5 1.377(3) . ?
C5 C6 1.384(2) . ?
